data_7224725
loop_
_publ_author_name
'Anio\/la, Michalina'
'Katrusiak, Andrzej'

_publ_section_title
;
 Pressure-preferred symmetric reactions of 4,4&#x2032;-bipyridine
 hydrobromide
;
_journal_issue 18
_journal_name_full CrystEngComm
_journal_page_first 3223
_journal_paper_doi 10.1039/C6CE00356G
_journal_volume 18
_journal_year 2016
_chemical_formula_moiety 'C10 H10 Br2 N2'
_chemical_formula_sum 'C10 H10 Br2 N2'
_chemical_formula_weight 318.02
_chemical_name_common '44'-bipyridine hydrobromide'
_space_group_IT_number 2
_symmetry_cell_setting triclinic
_symmetry_space_group_name_Hall '-P 1'
_symmetry_space_group_name_H-M 'P -1'
_atom_sites_solution_hydrogens geom
_atom_sites_solution_primary direct
_atom_sites_solution_secondary difmap
_audit_creation_method SHELXL-97
_audit_update_record
;
2016-02-10 deposited with the CCDC.
2016-03-24 downloaded from the CCDC.
;
_cell_angle_alpha 70.464(11)
_cell_angle_beta 87.005(10)
_cell_angle_gamma 77.176(11)
_cell_formula_units_Z 1
_cell_length_a 4.8986(6)
_cell_length_b 7.6614(10)
_cell_length_c 7.9890(9)
_cell_measurement_reflns_used 3434
_cell_measurement_temperature 296(2)
_cell_measurement_theta_max 25.29
_cell_measurement_theta_min 4.27
_cell_volume 275.44(6)
_computing_cell_refinement 'CrysAlis (Oxford Diffraction, 2002)'
_computing_data_collection 'CrysAlis (Oxford Diffraction, 2002)'
_computing_data_reduction 'CrysAlis (Oxford Diffraction, 2002)'
_computing_molecular_graphics 'Mercury (2008)'
_computing_publication_material 'SHELXL-97 (Sheldrick, 1997)'
_computing_structure_refinement 'SHELXL-97 (Sheldrick, 1997)'
_computing_structure_solution 'SHELXS-97 (Sheldrick, 1990)'
_diffrn_ambient_temperature 296(2)
_diffrn_measured_fraction_theta_full 0.907
_diffrn_measured_fraction_theta_max 0.907
_diffrn_measurement_device_type 'multiwire proportional'
_diffrn_measurement_method 'phi and omega scans'
_diffrn_radiation_monochromator graphite
_diffrn_radiation_source 'fine-focus sealed tube'
_diffrn_radiation_type MoK\a
_diffrn_radiation_wavelength 0.71073
_diffrn_reflns_av_R_equivalents 0.0219
_diffrn_reflns_av_sigmaI/netI 0.0184
_diffrn_reflns_limit_h_max 5
_diffrn_reflns_limit_h_min -5
_diffrn_reflns_limit_k_max 9
_diffrn_reflns_limit_k_min -9
_diffrn_reflns_limit_l_max 9
_diffrn_reflns_limit_l_min -9
_diffrn_reflns_number 3434
_diffrn_reflns_theta_full 25.29
_diffrn_reflns_theta_max 25.29
_diffrn_reflns_theta_min 4.27
_exptl_absorpt_coefficient_mu 7.319
_exptl_absorpt_correction_T_max 0.542
_exptl_absorpt_correction_T_min 0.311
_exptl_absorpt_correction_type integration
_exptl_absorpt_process_details
;
Katrusiak, A. (2003). REDSHABS - Program for correcting
reflections intensities for DAC absorption, gasket shadowing
and sample crystal absorption. Adam Mickiewicz University, Pozna\'n.
Katrusiak, A. (2004). Z. Kristallogr. 219, 461-467

Data were collected at room temperature and pressure of 0.02(5) GPa
 (20000 kPa) with the crystal obtained by the in-situ high-pressure
 crystallization technique. Pressure was determined by monitoring 
the shift of the ruby R1-fluorescence line.
;
_exptl_crystal_colour yellow
_exptl_crystal_density_diffrn 1.917
_exptl_crystal_density_method 'not measured'
_exptl_crystal_description plate
_exptl_crystal_F_000 154
_exptl_crystal_size_max 0.30
_exptl_crystal_size_mid 0.15
_exptl_crystal_size_min 0.12
_refine_diff_density_max 0.282
_refine_diff_density_min -0.381
_refine_diff_density_rms 0.058
_refine_ls_extinction_method none
_refine_ls_goodness_of_fit_ref 1.045
_refine_ls_hydrogen_treatment constr
_refine_ls_matrix_type full
_refine_ls_number_parameters 64
_refine_ls_number_reflns 905
_refine_ls_number_restraints 0
_refine_ls_restrained_S_all 1.045
_refine_ls_R_factor_all 0.0193
_refine_ls_R_factor_gt 0.0184
_refine_ls_shift/su_max 0.001
_refine_ls_shift/su_mean 0.000
_refine_ls_structure_factor_coef Fsqd
_refine_ls_weighting_details 'calc w=1/[\s^2^(Fo^2^)+(0.0273P)^2^+0.0574P] where P=(Fo^2^+2Fc^2^)/3'
_refine_ls_weighting_scheme calc
_refine_ls_wR_factor_gt 0.0448
_refine_ls_wR_factor_ref 0.0451
_reflns_number_gt 875
_reflns_number_total 905
_reflns_threshold_expression >2sigma(I)
_cod_data_source_file c6ce00356g2.cif
_cod_data_source_block 01M
_cod_depositor_comments 'Adding full bibliography for 7224724--7224729.cif.'
_cod_original_sg_symbol_H-M P-1
_cod_database_code 7224725

loop_
_symmetry_equiv_pos_as_xyz
'x, y, z'
'-x, -y, -z'

loop_
_atom_site_label
_atom_site_type_symbol
_atom_site_fract_x
_atom_site_fract_y
_atom_site_fract_z
_atom_site_U_iso_or_equiv
_atom_site_adp_type
_atom_site_occupancy
_atom_site_symmetry_multiplicity
_atom_site_calc_flag
_atom_site_refinement_flags
Br1 Br 0.11792(4) 0.34083(3) 0.82683(3) 0.04087(12) Uani 1 1 d .
N1 N 0.5738(4) 0.6811(3) 0.7450(3) 0.0404(5) Uani 1 1 d .
H1 H 0.7198 0.6056 0.8044 0.048 Uiso 1 1 calc R
C2 C 0.3898(5) 0.7786(4) 0.8250(3) 0.0445(6) Uani 1 1 d .
H2 H 0.4152 0.7615 0.9445 0.053 Uiso 1 1 calc R
C3 C 0.1593(5) 0.9062(3) 0.7306(3) 0.0383(5) Uani 1 1 d .
H3 H 0.0299 0.9762 0.7862 0.046 Uiso 1 1 calc R
C4 C 0.1209(4) 0.9300(3) 0.5533(3) 0.0272(5) Uani 1 1 d .
C5 C 0.3181(4) 0.8187(3) 0.4773(3) 0.0372(5) Uani 1 1 d .
H5 H 0.2966 0.8288 0.3592 0.045 Uiso 1 1 calc R
C6 C 0.5434(5) 0.6945(3) 0.5773(4) 0.0427(6) Uani 1 1 d .
H6 H 0.6749 0.6198 0.5272 0.051 Uiso 1 1 calc R

loop_
_atom_site_aniso_label
_atom_site_aniso_U_11
_atom_site_aniso_U_22
_atom_site_aniso_U_33
_atom_site_aniso_U_23
_atom_site_aniso_U_13
_atom_site_aniso_U_12
Br1 0.03778(16) 0.04343(17) 0.03780(19) -0.01461(13) -0.00625(11) 0.00189(10)
N1 0.0298(10) 0.0352(10) 0.0444(14) 0.0008(10) -0.0089(9) -0.0032(8)
C2 0.0455(14) 0.0507(14) 0.0315(14) -0.0070(12) -0.0104(11) -0.0064(11)
C3 0.0402(12) 0.0408(12) 0.0305(14) -0.0120(11) -0.0042(10) -0.0006(10)
C4 0.0284(10) 0.0272(10) 0.0255(12) -0.0063(9) -0.0018(8) -0.0082(8)
C5 0.0365(12) 0.0404(12) 0.0319(13) -0.0135(11) -0.0016(10) 0.0004(9)
C6 0.0336(12) 0.0405(13) 0.0484(16) -0.0130(12) 0.0014(11) 0.0008(9)

loop_
_atom_type_symbol
_atom_type_description
_atom_type_scat_dispersion_real
_atom_type_scat_dispersion_imag
_atom_type_scat_source
C C 0.0033 0.0016 'International Tables Vol C Tables 4.2.6.8 and 6.1.1.4'
H H 0.0000 0.0000 'International Tables Vol C Tables 4.2.6.8 and 6.1.1.4'
N N 0.0061 0.0033 'International Tables Vol C Tables 4.2.6.8 and 6.1.1.4'
Br Br -0.2901 2.4595 'International Tables Vol C Tables 4.2.6.8 and 6.1.1.4'

loop_
_geom_angle_atom_site_label_1
_geom_angle_atom_site_label_2
_geom_angle_atom_site_label_3
_geom_angle
_geom_angle_site_symmetry_3
C2 N1 C6 122.8(2) .
N1 C2 C3 119.7(2) .
C2 C3 C4 120.0(2) .
C3 C4 C5 117.8(2) .
C3 C4 C4 121.3(2) 2_576
C5 C4 C4 121.0(2) 2_576
C6 C5 C4 119.8(2) .
N1 C6 C5 120.0(2) .

loop_
_geom_bond_atom_site_label_1
_geom_bond_atom_site_label_2
_geom_bond_distance
_geom_bond_site_symmetry_2
N1 C2 1.319(3) .
N1 C6 1.323(3) .
C2 C3 1.380(3) .
C3 C4 1.384(3) .
C4 C5 1.396(3) .
C4 C4 1.487(4) 2_576
C5 C6 1.371(3) .

loop_
_geom_torsion_atom_site_label_1
_geom_torsion_atom_site_label_2
_geom_torsion_atom_site_label_3
_geom_torsion_atom_site_label_4
_geom_torsion
_geom_torsion_site_symmetry_1
_geom_torsion_site_symmetry_4
C6 N1 C2 C3 -2.5(3) . .
N1 C2 C3 C4 0.6(3) . .
C2 C3 C4 C5 1.3(3) . .
C2 C3 C4 C4 -178.3(2) . 2_576
C3 C4 C5 C6 -1.5(3) . .
C4 C4 C5 C6 178.2(2) 2_576 .
C2 N1 C6 C5 2.3(3) . .
C4 C5 C6 N1 -0.2(3) . .
